data_4129598
loop_
_publ_author_name
'\"Olscher, Franz'
'G\"ottker-Schnetmann, Inigo'
'Monteil, Vincent'
'Mecking, Stefan'

_publ_section_title
;
 Role of Radical Species in Salicylaldiminato Ni(II) Mediated Polymer
 Chain Growth: A Case Study for the Migratory Insertion Polymerization of
 Ethylene in the Presence of Methyl Methacrylate.
;
_journal_issue 46
_journal_name_full 'Journal of the American Chemical Society'
_journal_page_first 14819
_journal_page_last 14828
_journal_paper_doi 10.1021/jacs.5b08612
_journal_volume 137
_journal_year 2015
_chemical_formula_moiety 'C46 H60 N2 Ni O2'
_chemical_formula_sum 'C46 H60 N2 Ni O2'
_chemical_formula_weight 731.67
_space_group_crystal_system triclinic
_space_group_IT_number 2
_space_group_name_Hall '-P 1'
_space_group_name_H-M_alt 'P -1'
_atom_sites_solution_hydrogens geom
_atom_sites_solution_primary heavy
_atom_sites_solution_secondary difmap
_audit_creation_method SHELXL-2013
_cell_angle_alpha 90.736(5)
_cell_angle_beta 102.802(6)
_cell_angle_gamma 97.912(5)
_cell_formula_units_Z 2
_cell_length_a 10.8720(8)
_cell_length_b 12.2931(8)
_cell_length_c 16.0585(11)
_cell_measurement_reflns_used 24324
_cell_measurement_temperature 100(2)
_cell_measurement_theta_max 29.49
_cell_measurement_theta_min 2.74
_cell_volume 2070.9(3)
_computing_cell_refinement 'STOE X-AREA'
_computing_data_collection 'STOE X-AREA'
_computing_data_reduction 'STOE X-RED32'
_computing_structure_refinement 'SHELXL-2013 (Sheldrick, 2013)'
_computing_structure_solution 'SHELXS (Sheldrick, 2013)'
_diffrn_ambient_temperature 100(2)
_diffrn_detector_area_resol_mean 6.67
_diffrn_measured_fraction_theta_full 0.998
_diffrn_measured_fraction_theta_max 0.990
_diffrn_measurement_device_type 'STOE IPDS 2T'
_diffrn_measurement_method 'rotation method'
_diffrn_radiation_type MoK\a
_diffrn_radiation_wavelength 0.71073
_diffrn_reflns_av_R_equivalents 0.1041
_diffrn_reflns_av_unetI/netI 0.0939
_diffrn_reflns_Laue_measured_fraction_full 0.998
_diffrn_reflns_Laue_measured_fraction_max 0.990
_diffrn_reflns_limit_h_max 14
_diffrn_reflns_limit_h_min -14
_diffrn_reflns_limit_k_max 15
_diffrn_reflns_limit_k_min -16
_diffrn_reflns_limit_l_max 21
_diffrn_reflns_limit_l_min -21
_diffrn_reflns_number 38114
_diffrn_reflns_point_group_measured_fraction_full 0.998
_diffrn_reflns_point_group_measured_fraction_max 0.990
_diffrn_reflns_theta_full 25.242
_diffrn_reflns_theta_max 29.263
_diffrn_reflns_theta_min 2.741
_exptl_absorpt_coefficient_mu 0.506
_exptl_absorpt_correction_T_max 0.9218
_exptl_absorpt_correction_T_min 0.7514
_exptl_absorpt_correction_type numerical
_exptl_absorpt_process_details 'STOE X-RED32'
_exptl_crystal_colour brown
_exptl_crystal_density_diffrn 1.173
_exptl_crystal_description cuboid
_exptl_crystal_F_000 788
_exptl_crystal_size_max 0.2
_exptl_crystal_size_mid 0.15
_exptl_crystal_size_min 0.1
_refine_diff_density_max 0.359
_refine_diff_density_min -0.526
_refine_diff_density_rms 0.061
_refine_ls_extinction_method none
_refine_ls_goodness_of_fit_ref 0.942
_refine_ls_hydrogen_treatment constr
_refine_ls_matrix_type full
_refine_ls_number_parameters 474
_refine_ls_number_reflns 11139
_refine_ls_number_restraints 0
_refine_ls_restrained_S_all 0.942
_refine_ls_R_factor_all 0.0891
_refine_ls_R_factor_gt 0.0500
_refine_ls_shift/su_max 0.001
_refine_ls_shift/su_mean 0.000
_refine_ls_structure_factor_coef Fsqd
_refine_ls_weighting_details 'w=1/[\s^2^(Fo^2^)+(0.0468P)^2^] where P=(Fo^2^+2Fc^2^)/3'
_refine_ls_weighting_scheme calc
_refine_ls_wR_factor_gt 0.0995
_refine_ls_wR_factor_ref 0.1102
_reflns_Friedel_coverage 0.000
_reflns_number_gt 7482
_reflns_number_total 11139
_reflns_threshold_expression 'I > 2\s(I)'
_cod_data_source_file ja5b08612_si_003.cif
_cod_data_source_block D:\fo_13_190-
_cod_database_code 4129598
_shelx_space_group_comment
;
The symmetry employed for this shelxl refinement is uniquely defined
by the following loop, which should always be used as a source of
symmetry information in preference to the above space-group names.
They are only intended as comments.
;
_shelxl_version_number 2013-4

loop_
_space_group_symop_operation_xyz
'x, y, z'
'-x, -y, -z'

loop_
_atom_site_label
_atom_site_type_symbol
_atom_site_fract_x
_atom_site_fract_y
_atom_site_fract_z
_atom_site_U_iso_or_equiv
_atom_site_adp_type
_atom_site_occupancy
_atom_site_site_symmetry_order
_atom_site_calc_flag
_atom_site_refinement_flags_posn
_atom_site_refinement_flags_adp
C1 C 0.41152(18) 0.49596(17) 0.74079(12) 0.0209(4) Uani 1 1 d . .
C2 C 0.52454(19) 0.46021(17) 0.72604(13) 0.0222(4) Uani 1 1 d . .
C3 C 0.5287(2) 0.34739(18) 0.71126(14) 0.0272(5) Uani 1 1 d . .
H3A H 0.6052 0.3244 0.7030 0.033 Uiso 1 1 calc R U
C4 C 0.4242(2) 0.27138(19) 0.70878(15) 0.0296(5) Uani 1 1 d . .
H4A H 0.4263 0.1958 0.6970 0.036 Uiso 1 1 calc R U
C5 C 0.3131(2) 0.30659(19) 0.72388(14) 0.0279(5) Uani 1 1 d . .
H5A H 0.2412 0.2527 0.7229 0.033 Uiso 1 1 calc R U
C6 C 0.30280(19) 0.41488(18) 0.74005(13) 0.0246(4) Uani 1 1 d . .
C7 C 0.63929(19) 0.53302(17) 0.72835(13) 0.0232(4) Uani 1 1 d . .
H7A H 0.7097 0.4996 0.7201 0.028 Uiso 1 1 calc R U
C8 C 0.1786(2) 0.4499(2) 0.75473(15) 0.0301(5) Uani 1 1 d . .
C9 C 0.1230(2) 0.5202(2) 0.68165(17) 0.0411(6) Uani 1 1 d . .
H9A H 0.1053 0.4774 0.6273 0.049 Uiso 1 1 calc R U
H9B H 0.1844 0.5859 0.6797 0.049 Uiso 1 1 calc R U
H9C H 0.0438 0.5422 0.6911 0.049 Uiso 1 1 calc R U
C10 C 0.0791(2) 0.3494(2) 0.75807(19) 0.0441(7) Uani 1 1 d . .
H10A H 0.1143 0.3022 0.8033 0.053 Uiso 1 1 calc R U
H10B H 0.0569 0.3081 0.7029 0.053 Uiso 1 1 calc R U
H10C H 0.0025 0.3740 0.7701 0.053 Uiso 1 1 calc R U
C11 C 0.2041(2) 0.5146(2) 0.84065(15) 0.0326(5) Uani 1 1 d . .
H11A H 0.2632 0.5821 0.8395 0.039 Uiso 1 1 calc R U
H11B H 0.2416 0.4695 0.8867 0.039 Uiso 1 1 calc R U
H11C H 0.1237 0.5335 0.8506 0.039 Uiso 1 1 calc R U
C12 C 0.79011(19) 0.68902(17) 0.74581(14) 0.0237(4) Uani 1 1 d . .
C13 C 0.8256(2) 0.72942(18) 0.67193(15) 0.0293(5) Uani 1 1 d . .
C14 C 0.9540(2) 0.7731(2) 0.67948(18) 0.0385(6) Uani 1 1 d . .
H14A H 0.9815 0.8011 0.6308 0.046 Uiso 1 1 calc R U
C15 C 1.0404(2) 0.7758(2) 0.75644(19) 0.0405(6) Uani 1 1 d . .
H15A H 1.1272 0.8046 0.7600 0.049 Uiso 1 1 calc R U
C16 C 1.0032(2) 0.7373(2) 0.82839(17) 0.0342(5) Uani 1 1 d . .
H16A H 1.0644 0.7411 0.8811 0.041 Uiso 1 1 calc R U
C17 C 0.87681(19) 0.69270(18) 0.82534(15) 0.0275(5) Uani 1 1 d . .
C18 C 0.7313(2) 0.7216(2) 0.58589(15) 0.0350(5) Uani 1 1 d . .
H18A H 0.6436 0.7118 0.5970 0.042 Uiso 1 1 calc R U
C19 C 0.7423(4) 0.6211(3) 0.5326(2) 0.0726(11) Uani 1 1 d . .
H19A H 0.7252 0.5544 0.5634 0.087 Uiso 1 1 calc R U
H19B H 0.8286 0.6271 0.5225 0.087 Uiso 1 1 calc R U
H19C H 0.6803 0.6172 0.4777 0.087 Uiso 1 1 calc R U
C20 C 0.7458(3) 0.8241(3) 0.5356(2) 0.0542(8) Uani 1 1 d . .
H20C H 0.6790 0.8167 0.4828 0.065 Uiso 1 1 calc R U
H20B H 0.8296 0.8338 0.5213 0.065 Uiso 1 1 calc R U
H20A H 0.7382 0.8882 0.5700 0.065 Uiso 1 1 calc R U
C21 C 0.83599(19) 0.6485(2) 0.90484(14) 0.0284(5) Uani 1 1 d . .
H21A H 0.7439 0.6560 0.8982 0.034 Uiso 1 1 calc R U
C22 C 0.9096(2) 0.7125(2) 0.98670(17) 0.0392(6) Uani 1 1 d . .
H22A H 0.9062 0.7912 0.9797 0.047 Uiso 1 1 calc R U
H22B H 0.9985 0.6994 0.9987 0.047 Uiso 1 1 calc R U
H22C H 0.8712 0.6882 1.0343 0.047 Uiso 1 1 calc R U
C23 C 0.8481(2) 0.5262(2) 0.91388(16) 0.0331(5) Uani 1 1 d . .
H23A H 0.9368 0.5157 0.9174 0.040 Uiso 1 1 calc R U
H23B H 0.7930 0.4839 0.8641 0.040 Uiso 1 1 calc R U
H23C H 0.8223 0.5009 0.9659 0.040 Uiso 1 1 calc R U
C24 C 0.35335(19) 0.86348(17) 0.64473(13) 0.0219(4) Uani 1 1 d . .
C25 C 0.35554(18) 0.92855(17) 0.71943(13) 0.0204(4) Uani 1 1 d . .
C26 C 0.26641(18) 1.00222(17) 0.71773(13) 0.0222(4) Uani 1 1 d . .
H26A H 0.2702 1.0465 0.7674 0.027 Uiso 1 1 calc R U
C27 C 0.17467(19) 1.01072(18) 0.64554(14) 0.0249(4) Uani 1 1 d . .
H27A H 0.1129 1.0584 0.6453 0.030 Uiso 1 1 calc R U
C28 C 0.17330(19) 0.94781(18) 0.57180(14) 0.0247(4) Uani 1 1 d . .
H28A H 0.1095 0.9545 0.5218 0.030 Uiso 1 1 calc R U
C29 C 0.25971(19) 0.87677(17) 0.56815(13) 0.0227(4) Uani 1 1 d . .
C30 C 0.44869(18) 0.92575(17) 0.79734(13) 0.0210(4) Uani 1 1 d . .
H30A H 0.4526 0.9814 0.8398 0.025 Uiso 1 1 calc R U
C31 C 0.2588(2) 0.8135(2) 0.48509(14) 0.0309(5) Uani 1 1 d . .
C32 C 0.2379(3) 0.6887(2) 0.49640(17) 0.0472(7) Uani 1 1 d . .
H32A H 0.1570 0.6680 0.5135 0.057 Uiso 1 1 calc R U
H32B H 0.3080 0.6689 0.5406 0.057 Uiso 1 1 calc R U
H32C H 0.2352 0.6498 0.4422 0.057 Uiso 1 1 calc R U
C33 C 0.3856(2) 0.8484(2) 0.45889(15) 0.0399(6) Uani 1 1 d . .
H33A H 0.4563 0.8328 0.5046 0.048 Uiso 1 1 calc R U
H33B H 0.3953 0.9274 0.4491 0.048 Uiso 1 1 calc R U
H33C H 0.3860 0.8074 0.4063 0.048 Uiso 1 1 calc R U
C34 C 0.1514(2) 0.8385(2) 0.41173(15) 0.0369(6) Uani 1 1 d . .
H34A H 0.1625 0.9173 0.4019 0.044 Uiso 1 1 calc R U
H34B H 0.0691 0.8169 0.4267 0.044 Uiso 1 1 calc R U
H34C H 0.1539 0.7971 0.3597 0.044 Uiso 1 1 calc R U
C35 C 0.61874(18) 0.88126(17) 0.89860(13) 0.0220(4) Uani 1 1 d . .
C36 C 0.72519(18) 0.96177(18) 0.90185(13) 0.0237(4) Uani 1 1 d . .
C37 C 0.80360(19) 0.99296(19) 0.98239(14) 0.0268(4) Uani 1 1 d . .
H37A H 0.8758 1.0478 0.9872 0.032 Uiso 1 1 calc R U
C38 C 0.7776(2) 0.9452(2) 1.05499(14) 0.0279(5) Uani 1 1 d . .
H38A H 0.8300 0.9696 1.1094 0.033 Uiso 1 1 calc R U
C39 C 0.6762(2) 0.86211(19) 1.04950(14) 0.0259(4) Uani 1 1 d . .
H39A H 0.6618 0.8281 1.0999 0.031 Uiso 1 1 calc R U
C40 C 0.59470(18) 0.82760(17) 0.97087(13) 0.0231(4) Uani 1 1 d . .
C41 C 0.7544(2) 1.0150(2) 0.82181(14) 0.0282(5) Uani 1 1 d . .
H41A H 0.7028 0.9687 0.7711 0.034 Uiso 1 1 calc R U
C42 C 0.7163(3) 1.1301(2) 0.81361(18) 0.0420(6) Uani 1 1 d . .
H42A H 0.7654 1.1772 0.8628 0.050 Uiso 1 1 calc R U
H42B H 0.6251 1.1258 0.8120 0.050 Uiso 1 1 calc R U
H42C H 0.7339 1.1610 0.7608 0.050 Uiso 1 1 calc R U
C43 C 0.8945(2) 1.0200(2) 0.81962(16) 0.0331(5) Uani 1 1 d . .
H43C H 0.9076 1.0469 0.7646 0.040 Uiso 1 1 calc R U
H43B H 0.9191 0.9463 0.8268 0.040 Uiso 1 1 calc R U
H43A H 0.9469 1.0699 0.8660 0.040 Uiso 1 1 calc R U
C44 C 0.48045(19) 0.73919(18) 0.96427(13) 0.0251(4) Uani 1 1 d . .
H44A H 0.4611 0.7028 0.9059 0.030 Uiso 1 1 calc R U
C45 C 0.3636(2) 0.7893(2) 0.97398(18) 0.0390(6) Uani 1 1 d . .
H45A H 0.3424 0.8400 0.9282 0.047 Uiso 1 1 calc R U
H45B H 0.3817 0.8293 1.0295 0.047 Uiso 1 1 calc R U
H45C H 0.2915 0.7307 0.9705 0.047 Uiso 1 1 calc R U
C46 C 0.5053(2) 0.6505(2) 1.02936(18) 0.0420(6) Uani 1 1 d . .
H46C H 0.4336 0.5906 1.0173 0.050 Uiso 1 1 calc R U
H46B H 0.5145 0.6823 1.0871 0.050 Uiso 1 1 calc R U
H46A H 0.5837 0.6219 1.0255 0.050 Uiso 1 1 calc R U
N1 N 0.65995(15) 0.63911(14) 0.74025(11) 0.0213(3) Uani 1 1 d . .
N2 N 0.52877(15) 0.85560(14) 0.81660(11) 0.0208(3) Uani 1 1 d . .
Ni1 Ni 0.52144(3) 0.72590(2) 0.74110(2) 0.02109(8) Uani 1 1 d . .
O1 O 0.40605(13) 0.59969(12) 0.75354(10) 0.0248(3) Uani 1 1 d . .
O2 O 0.43467(14) 0.79528(13) 0.64497(9) 0.0271(3) Uani 1 1 d . .

loop_
_atom_site_aniso_label
_atom_site_aniso_U_11
_atom_site_aniso_U_22
_atom_site_aniso_U_33
_atom_site_aniso_U_23
_atom_site_aniso_U_13
_atom_site_aniso_U_12
C1 0.0218(9) 0.0208(10) 0.0200(9) 0.0002(8) 0.0048(7) 0.0033(8)
C2 0.0228(9) 0.0185(10) 0.0254(10) -0.0002(8) 0.0066(8) 0.0019(8)
C3 0.0277(10) 0.0213(11) 0.0352(12) 0.0016(9) 0.0114(9) 0.0046(8)
C4 0.0320(11) 0.0212(11) 0.0366(12) 0.0001(9) 0.0103(10) 0.0028(9)
C5 0.0247(10) 0.0259(12) 0.0316(11) 0.0012(9) 0.0066(9) -0.0020(9)
C6 0.0204(9) 0.0270(11) 0.0252(10) -0.0018(9) 0.0053(8) -0.0003(8)
C7 0.0216(9) 0.0234(11) 0.0259(10) 0.0026(8) 0.0066(8) 0.0059(8)
C8 0.0191(10) 0.0346(13) 0.0346(12) -0.0067(10) 0.0055(9) -0.0014(9)
C9 0.0246(11) 0.0543(17) 0.0425(14) -0.0015(12) -0.0008(10) 0.0127(11)
C10 0.0240(11) 0.0446(16) 0.0623(18) -0.0132(13) 0.0160(11) -0.0081(11)
C11 0.0232(10) 0.0380(14) 0.0377(13) -0.0058(11) 0.0119(9) 0.0011(9)
C12 0.0213(9) 0.0193(10) 0.0331(11) 0.0031(8) 0.0114(8) 0.0030(8)
C13 0.0305(11) 0.0232(11) 0.0393(13) 0.0054(9) 0.0186(10) 0.0036(9)
C14 0.0372(13) 0.0288(13) 0.0585(17) 0.0120(12) 0.0296(12) 0.0043(10)
C15 0.0230(11) 0.0300(13) 0.0726(19) 0.0091(13) 0.0200(12) 0.0025(9)
C16 0.0211(10) 0.0271(12) 0.0539(15) 0.0032(11) 0.0074(10) 0.0030(9)
C17 0.0207(10) 0.0243(11) 0.0384(12) 0.0038(9) 0.0078(9) 0.0045(8)
C18 0.0461(14) 0.0304(13) 0.0338(12) 0.0095(10) 0.0198(11) 0.0055(11)
C19 0.127(3) 0.054(2) 0.0404(17) -0.0054(15) 0.0136(19) 0.035(2)
C20 0.0522(17) 0.0485(18) 0.0637(19) 0.0302(15) 0.0165(15) 0.0050(14)
C21 0.0189(9) 0.0339(12) 0.0326(11) 0.0026(10) 0.0046(8) 0.0059(9)
C22 0.0371(13) 0.0384(14) 0.0401(14) -0.0018(11) 0.0018(11) 0.0096(11)
C23 0.0333(12) 0.0340(13) 0.0321(12) 0.0058(10) 0.0080(10) 0.0036(10)
C24 0.0215(9) 0.0184(10) 0.0255(10) 0.0024(8) 0.0049(8) 0.0019(8)
C25 0.0160(8) 0.0200(10) 0.0245(10) 0.0022(8) 0.0045(7) 0.0006(7)
C26 0.0216(9) 0.0203(10) 0.0254(10) 0.0017(8) 0.0075(8) 0.0022(8)
C27 0.0193(9) 0.0232(11) 0.0337(11) 0.0054(9) 0.0079(8) 0.0044(8)
C28 0.0181(9) 0.0249(11) 0.0278(11) 0.0056(9) 0.0002(8) -0.0009(8)
C29 0.0216(9) 0.0200(10) 0.0238(10) 0.0007(8) 0.0018(8) -0.0009(8)
C30 0.0194(9) 0.0217(10) 0.0223(10) 0.0006(8) 0.0058(8) 0.0019(8)
C31 0.0338(12) 0.0304(12) 0.0252(11) -0.0051(9) 0.0001(9) 0.0043(10)
C32 0.0686(19) 0.0304(14) 0.0342(14) -0.0085(11) -0.0038(13) 0.0044(13)
C33 0.0407(13) 0.0550(17) 0.0255(11) -0.0046(11) 0.0065(10) 0.0142(12)
C34 0.0376(13) 0.0406(14) 0.0266(12) -0.0041(10) -0.0027(10) 0.0015(11)
C35 0.0193(9) 0.0231(10) 0.0227(10) -0.0012(8) 0.0008(7) 0.0065(8)
C36 0.0197(9) 0.0254(11) 0.0261(10) 0.0015(8) 0.0042(8) 0.0052(8)
C37 0.0197(9) 0.0289(12) 0.0297(11) -0.0010(9) 0.0024(8) 0.0021(8)
C38 0.0223(10) 0.0351(12) 0.0243(10) -0.0044(9) 0.0001(8) 0.0064(9)
C39 0.0241(10) 0.0310(12) 0.0230(10) 0.0007(9) 0.0038(8) 0.0073(9)
C40 0.0193(9) 0.0239(11) 0.0262(10) -0.0017(8) 0.0031(8) 0.0065(8)
C41 0.0219(10) 0.0339(13) 0.0274(11) 0.0021(9) 0.0044(8) 0.0007(9)
C42 0.0392(13) 0.0451(16) 0.0497(15) 0.0202(13) 0.0199(12) 0.0165(12)
C43 0.0264(11) 0.0358(13) 0.0393(13) 0.0066(11) 0.0107(10) 0.0060(10)
C44 0.0235(10) 0.0259(11) 0.0248(10) -0.0008(9) 0.0045(8) 0.0010(8)
C45 0.0272(11) 0.0403(15) 0.0518(15) 0.0016(12) 0.0148(11) 0.0036(10)
C46 0.0361(13) 0.0353(14) 0.0495(15) 0.0126(12) 0.0015(11) -0.0004(11)
N1 0.0197(8) 0.0197(9) 0.0256(9) 0.0033(7) 0.0072(7) 0.0030(7)
N2 0.0169(7) 0.0214(9) 0.0228(8) 0.0009(7) 0.0023(6) 0.0019(6)
Ni1 0.01952(13) 0.01762(14) 0.02609(14) 0.00000(10) 0.00394(10) 0.00456(10)
O1 0.0195(7) 0.0217(8) 0.0343(8) -0.0015(6) 0.0082(6) 0.0041(6)
O2 0.0304(8) 0.0261(8) 0.0255(8) -0.0012(6) 0.0038(6) 0.0109(6)

loop_
_atom_type_symbol
_atom_type_description
_atom_type_scat_dispersion_real
_atom_type_scat_dispersion_imag
_atom_type_scat_source
C C 0.0033 0.0016 'International Tables Vol C Tables 4.2.6.8 and 6.1.1.4'
H H 0.0000 0.0000 'International Tables Vol C Tables 4.2.6.8 and 6.1.1.4'
N N 0.0061 0.0033 'International Tables Vol C Tables 4.2.6.8 and 6.1.1.4'
Ni Ni 0.3393 1.1124 'International Tables Vol C Tables 4.2.6.8 and 6.1.1.4'
O O 0.0106 0.0060 'International Tables Vol C Tables 4.2.6.8 and 6.1.1.4'

loop_
_geom_angle_atom_site_label_1
_geom_angle_atom_site_label_2
_geom_angle_atom_site_label_3
_geom_angle
O1 C1 C2 120.99(18)
O1 C1 C6 120.51(17)
C2 C1 C6 118.49(18)
C3 C2 C7 116.34(18)
C3 C2 C1 120.40(19)
C7 C2 C1 123.22(18)
C4 C3 C2 120.68(19)
C4 C3 H3A 119.7
C2 C3 H3A 119.7
C3 C4 C5 118.9(2)
C3 C4 H4A 120.6
C5 C4 H4A 120.6
C6 C5 C4 123.6(2)
C6 C5 H5A 118.2
C4 C5 H5A 118.2
C5 C6 C1 117.90(18)
C5 C6 C8 121.86(19)
C1 C6 C8 120.22(19)
N1 C7 C2 128.32(18)
N1 C7 H7A 115.8
C2 C7 H7A 115.8
C9 C8 C11 110.2(2)
C9 C8 C10 108.4(2)
C11 C8 C10 107.1(2)
C9 C8 C6 109.66(19)
C11 C8 C6 110.16(17)
C10 C8 C6 111.2(2)
C8 C9 H9A 109.5
C8 C9 H9B 109.5
H9A C9 H9B 109.5
C8 C9 H9C 109.5
H9A C9 H9C 109.5
H9B C9 H9C 109.5
C8 C10 H10A 109.5
C8 C10 H10B 109.5
H10A C10 H10B 109.5
C8 C10 H10C 109.5
H10A C10 H10C 109.5
H10B C10 H10C 109.5
C8 C11 H11A 109.5
C8 C11 H11B 109.5
H11A C11 H11B 109.5
C8 C11 H11C 109.5
H11A C11 H11C 109.5
H11B C11 H11C 109.5
C13 C12 C17 122.71(19)
C13 C12 N1 119.15(19)
C17 C12 N1 118.13(19)
C12 C13 C14 117.2(2)
C12 C13 C18 121.9(2)
C14 C13 C18 120.8(2)
C15 C14 C13 120.8(2)
C15 C14 H14A 119.6
C13 C14 H14A 119.6
C14 C15 C16 121.0(2)
C14 C15 H15A 119.5
C16 C15 H15A 119.5
C15 C16 C17 121.1(2)
C15 C16 H16A 119.4
C17 C16 H16A 119.4
C16 C17 C12 117.1(2)
C16 C17 C21 121.1(2)
C12 C17 C21 121.76(18)
C20 C18 C13 113.0(2)
C20 C18 C19 109.9(2)
C13 C18 C19 110.8(2)
C20 C18 H18A 107.6
C13 C18 H18A 107.6
C19 C18 H18A 107.6
C18 C19 H19A 109.5
C18 C19 H19B 109.5
H19A C19 H19B 109.5
C18 C19 H19C 109.5
H19A C19 H19C 109.5
H19B C19 H19C 109.5
C18 C20 H20C 109.5
C18 C20 H20B 109.5
H20C C20 H20B 109.5
C18 C20 H20A 109.5
H20C C20 H20A 109.5
H20B C20 H20A 109.5
C22 C21 C17 112.9(2)
C22 C21 C23 109.42(19)
C17 C21 C23 111.71(18)
C22 C21 H21A 107.5
C17 C21 H21A 107.5
C23 C21 H21A 107.5
C21 C22 H22A 109.5
C21 C22 H22B 109.5
H22A C22 H22B 109.5
C21 C22 H22C 109.5
H22A C22 H22C 109.5
H22B C22 H22C 109.5
C21 C23 H23A 109.5
C21 C23 H23B 109.5
H23A C23 H23B 109.5
C21 C23 H23C 109.5
H23A C23 H23C 109.5
H23B C23 H23C 109.5
O2 C24 C25 121.25(18)
O2 C24 C29 120.56(18)
C25 C24 C29 118.18(18)
C26 C25 C24 120.32(18)
C26 C25 C30 117.07(18)
C24 C25 C30 122.58(18)
C27 C26 C25 120.87(19)
C27 C26 H26A 119.6
C25 C26 H26A 119.6
C26 C27 C28 118.87(19)
C26 C27 H27A 120.6
C28 C27 H27A 120.6
C29 C28 C27 123.34(19)
C29 C28 H28A 118.3
C27 C28 H28A 118.3
C28 C29 C24 118.34(19)
C28 C29 C31 121.70(19)
C24 C29 C31 119.96(18)
N2 C30 C25 127.29(19)
N2 C30 H30A 116.4
C25 C30 H30A 116.4
C34 C31 C29 111.65(18)
C34 C31 C33 107.6(2)
C29 C31 C33 109.12(18)
C34 C31 C32 107.1(2)
C29 C31 C32 110.7(2)
C33 C31 C32 110.6(2)
C31 C32 H32A 109.5
C31 C32 H32B 109.5
H32A C32 H32B 109.5
C31 C32 H32C 109.5
H32A C32 H32C 109.5
H32B C32 H32C 109.5
C31 C33 H33A 109.5
C31 C33 H33B 109.5
H33A C33 H33B 109.5
C31 C33 H33C 109.5
H33A C33 H33C 109.5
H33B C33 H33C 109.5
C31 C34 H34A 109.5
C31 C34 H34B 109.5
H34A C34 H34B 109.5
C31 C34 H34C 109.5
H34A C34 H34C 109.5
H34B C34 H34C 109.5
C40 C35 C36 122.70(18)
C40 C35 N2 119.24(18)
C36 C35 N2 118.04(18)
C37 C36 C35 117.2(2)
C37 C36 C41 120.65(19)
C35 C36 C41 122.17(18)
C38 C37 C36 120.9(2)
C38 C37 H37A 119.5
C36 C37 H37A 119.5
C37 C38 C39 120.7(2)
C37 C38 H38A 119.6
C39 C38 H38A 119.6
C38 C39 C40 120.9(2)
C38 C39 H39A 119.6
C40 C39 H39A 119.6
C39 C40 C35 117.4(2)
C39 C40 C44 121.4(2)
C35 C40 C44 121.07(18)
C43 C41 C36 111.87(18)
C43 C41 C42 109.9(2)
C36 C41 C42 111.53(19)
C43 C41 H41A 107.8
C36 C41 H41A 107.8
C42 C41 H41A 107.8
C41 C42 H42A 109.5
C41 C42 H42B 109.5
H42A C42 H42B 109.5
C41 C42 H42C 109.5
H42A C42 H42C 109.5
H42B C42 H42C 109.5
C41 C43 H43C 109.5
C41 C43 H43B 109.5
H43C C43 H43B 109.5
C41 C43 H43A 109.5
H43C C43 H43A 109.5
H43B C43 H43A 109.5
C40 C44 C45 110.89(18)
C40 C44 C46 112.80(18)
C45 C44 C46 109.7(2)
C40 C44 H44A 107.7
C45 C44 H44A 107.7
C46 C44 H44A 107.7
C44 C45 H45A 109.5
C44 C45 H45B 109.5
H45A C45 H45B 109.5
C44 C45 H45C 109.5
H45A C45 H45C 109.5
H45B C45 H45C 109.5
C44 C46 H46C 109.5
C44 C46 H46B 109.5
H46C C46 H46B 109.5
C44 C46 H46A 109.5
H46C C46 H46A 109.5
H46B C46 H46A 109.5
C7 N1 C12 115.08(16)
C7 N1 Ni1 122.10(14)
C12 N1 Ni1 122.64(13)
C30 N2 C35 113.55(17)
C30 N2 Ni1 121.61(14)
C35 N2 Ni1 124.82(12)
O1 Ni1 O2 104.82(7)
O1 Ni1 N1 92.57(6)
O2 Ni1 N1 124.87(7)
O1 Ni1 N2 116.75(7)
O2 Ni1 N2 91.38(7)
N1 Ni1 N2 126.49(7)
C1 O1 Ni1 130.25(12)
C24 O2 Ni1 126.88(13)

loop_
_geom_bond_atom_site_label_1
_geom_bond_atom_site_label_2
_geom_bond_distance
C1 O1 1.300(2)
C1 C2 1.426(3)
C1 C6 1.435(3)
C2 C3 1.413(3)
C2 C7 1.425(3)
C3 C4 1.361(3)
C3 H3A 0.9500
C4 C5 1.406(3)
C4 H4A 0.9500
C5 C6 1.377(3)
C5 H5A 0.9500
C6 C8 1.537(3)
C7 N1 1.297(3)
C7 H7A 0.9500
C8 C9 1.531(4)
C8 C11 1.535(3)
C8 C10 1.535(3)
C9 H9A 0.9800
C9 H9B 0.9800
C9 H9C 0.9800
C10 H10A 0.9800
C10 H10B 0.9800
C10 H10C 0.9800
C11 H11A 0.9800
C11 H11B 0.9800
C11 H11C 0.9800
C12 C13 1.403(3)
C12 C17 1.405(3)
C12 N1 1.446(3)
C13 C14 1.404(3)
C13 C18 1.520(3)
C14 C15 1.373(4)
C14 H14A 0.9500
C15 C16 1.375(4)
C15 H15A 0.9500
C16 C17 1.397(3)
C16 H16A 0.9500
C17 C21 1.525(3)
C18 C20 1.515(4)
C18 C19 1.528(4)
C18 H18A 1.0000
C19 H19A 0.9800
C19 H19B 0.9800
C19 H19C 0.9800
C20 H20C 0.9800
C20 H20B 0.9800
C20 H20A 0.9800
C21 C22 1.524(3)
C21 C23 1.533(3)
C21 H21A 1.0000
C22 H22A 0.9800
C22 H22B 0.9800
C22 H22C 0.9800
C23 H23A 0.9800
C23 H23B 0.9800
C23 H23C 0.9800
C24 O2 1.299(2)
C24 C25 1.427(3)
C24 C29 1.439(3)
C25 C26 1.411(3)
C25 C30 1.429(3)
C26 C27 1.367(3)
C26 H26A 0.9500
C27 C28 1.402(3)
C27 H27A 0.9500
C28 C29 1.378(3)
C28 H28A 0.9500
C29 C31 1.533(3)
C30 N2 1.301(3)
C30 H30A 0.9500
C31 C34 1.531(3)
C31 C33 1.536(4)
C31 C32 1.539(4)
C32 H32A 0.9800
C32 H32B 0.9800
C32 H32C 0.9800
C33 H33A 0.9800
C33 H33B 0.9800
C33 H33C 0.9800
C34 H34A 0.9800
C34 H34B 0.9800
C34 H34C 0.9800
C35 C40 1.399(3)
C35 C36 1.407(3)
C35 N2 1.457(2)
C36 C37 1.398(3)
C36 C41 1.525(3)
C37 C38 1.379(3)
C37 H37A 0.9500
C38 C39 1.383(3)
C38 H38A 0.9500
C39 C40 1.395(3)
C39 H39A 0.9500
C40 C44 1.517(3)
C41 C43 1.524(3)
C41 C42 1.527(3)
C41 H41A 1.0000
C42 H42A 0.9800
C42 H42B 0.9800
C42 H42C 0.9800
C43 H43C 0.9800
C43 H43B 0.9800
C43 H43A 0.9800
C44 C45 1.522(3)
C44 C46 1.529(3)
C44 H44A 1.0000
C45 H45A 0.9800
C45 H45B 0.9800
C45 H45C 0.9800
C46 H46C 0.9800
C46 H46B 0.9800
C46 H46A 0.9800
N1 Ni1 1.9640(16)
N2 Ni1 1.9726(17)
Ni1 O1 1.8984(15)
Ni1 O2 1.9000(15)

loop_
_geom_torsion_atom_site_label_1
_geom_torsion_atom_site_label_2
_geom_torsion_atom_site_label_3
_geom_torsion_atom_site_label_4
_geom_torsion
O1 C1 C2 C3 -179.24(19)
C6 C1 C2 C3 -0.1(3)
O1 C1 C2 C7 3.2(3)
C6 C1 C2 C7 -177.70(19)
C7 C2 C3 C4 179.3(2)
C1 C2 C3 C4 1.6(3)
C2 C3 C4 C5 -2.0(3)
C3 C4 C5 C6 1.0(4)
C4 C5 C6 C1 0.5(3)
C4 C5 C6 C8 179.0(2)
O1 C1 C6 C5 178.24(19)
C2 C1 C6 C5 -0.9(3)
O1 C1 C6 C8 -0.2(3)
C2 C1 C6 C8 -179.37(19)
C3 C2 C7 N1 179.6(2)
C1 C2 C7 N1 -2.8(3)
C5 C6 C8 C9 -114.0(2)
C1 C6 C8 C9 64.4(3)
C5 C6 C8 C11 124.5(2)
C1 C6 C8 C11 -57.1(3)
C5 C6 C8 C10 5.9(3)
C1 C6 C8 C10 -175.7(2)
C17 C12 C13 C14 1.1(3)
N1 C12 C13 C14 -177.44(19)
C17 C12 C13 C18 178.1(2)
N1 C12 C13 C18 -0.4(3)
C12 C13 C14 C15 -0.1(3)
C18 C13 C14 C15 -177.1(2)
C13 C14 C15 C16 -1.0(4)
C14 C15 C16 C17 1.0(4)
C15 C16 C17 C12 0.0(3)
C15 C16 C17 C21 179.1(2)
C13 C12 C17 C16 -1.1(3)
N1 C12 C17 C16 177.49(19)
C13 C12 C17 C21 179.9(2)
N1 C12 C17 C21 -1.6(3)
C12 C13 C18 C20 139.6(2)
C14 C13 C18 C20 -43.5(3)
C12 C13 C18 C19 -96.5(3)
C14 C13 C18 C19 80.4(3)
C16 C17 C21 C22 33.9(3)
C12 C17 C21 C22 -147.1(2)
C16 C17 C21 C23 -89.9(3)
C12 C17 C21 C23 89.1(2)
O2 C24 C25 C26 179.92(19)
C29 C24 C25 C26 1.0(3)
O2 C24 C25 C30 2.2(3)
C29 C24 C25 C30 -176.7(2)
C24 C25 C26 C27 1.6(3)
C30 C25 C26 C27 179.5(2)
C25 C26 C27 C28 -2.3(3)
C26 C27 C28 C29 0.4(3)
C27 C28 C29 C24 2.3(3)
C27 C28 C29 C31 -177.1(2)
O2 C24 C29 C28 178.20(19)
C25 C24 C29 C28 -2.9(3)
O2 C24 C29 C31 -2.4(3)
C25 C24 C29 C31 176.49(19)
C26 C25 C30 N2 170.7(2)
C24 C25 C30 N2 -11.4(3)
C28 C29 C31 C34 -1.1(3)
C24 C29 C31 C34 179.5(2)
C28 C29 C31 C33 117.7(2)
C24 C29 C31 C33 -61.6(3)
C28 C29 C31 C32 -120.3(2)
C24 C29 C31 C32 60.3(3)
C40 C35 C36 C37 -4.4(3)
N2 C35 C36 C37 173.90(17)
C40 C35 C36 C41 176.48(19)
N2 C35 C36 C41 -5.2(3)
C35 C36 C37 C38 0.8(3)
C41 C36 C37 C38 179.9(2)
C36 C37 C38 C39 2.6(3)
C37 C38 C39 C40 -2.6(3)
C38 C39 C40 C35 -0.9(3)
C38 C39 C40 C44 -177.92(19)
C36 C35 C40 C39 4.4(3)
N2 C35 C40 C39 -173.86(17)
C36 C35 C40 C44 -178.50(18)
N2 C35 C40 C44 3.2(3)
C37 C36 C41 C43 46.9(3)
C35 C36 C41 C43 -134.1(2)
C37 C36 C41 C42 -76.6(3)
C35 C36 C41 C42 102.4(2)
C39 C40 C44 C45 88.6(2)
C35 C40 C44 C45 -88.3(2)
C39 C40 C44 C46 -34.9(3)
C35 C40 C44 C46 148.2(2)
C2 C7 N1 C12 175.3(2)
C2 C7 N1 Ni1 -9.4(3)
C13 C12 N1 C7 94.4(2)
C17 C12 N1 C7 -84.3(2)
C13 C12 N1 Ni1 -80.8(2)
C17 C12 N1 Ni1 100.5(2)
C25 C30 N2 C35 175.0(2)
C25 C30 N2 Ni1 -6.7(3)
C40 C35 N2 C30 98.0(2)
C36 C35 N2 C30 -80.4(2)
C40 C35 N2 Ni1 -80.3(2)
C36 C35 N2 Ni1 101.35(19)
C2 C1 O1 Ni1 9.9(3)
C6 C1 O1 Ni1 -169.20(14)
O2 Ni1 O1 C1 110.46(17)
N1 Ni1 O1 C1 -16.69(18)
N2 Ni1 O1 C1 -150.26(16)
C25 C24 O2 Ni1 25.5(3)
C29 C24 O2 Ni1 -155.63(15)
